data_2312617
loop_
_publ_author_name
'Polo, Alvaro'
'Soriano, Alejandro'
'Rodr&#xed;guez, Ricardo'
'Mac&#xed;as, Ram&#xf3;n'
'Garc&#xed;a-Ordu&#xf1;a, Pilar'
'Sanz Miguel, Pablo J.'

_publ_section_title
;
 Revisiting a natural wine salt: calcium (2R,3R)-tartrate tetrahydrate.
;
_journal_coeditor_code DG3060
_journal_issue 10
_journal_name_full 'Acta crystallographica. Section C, Structural chemistry'
_journal_paper_doi 10.1107/S2053229624008015
_journal_volume 80
_journal_year 2024
_chemical_absolute_configuration ad
_chemical_formula_iupac '[Ca (C4 H4 O6) (H2 O)2], 2H2 O1'
_chemical_formula_moiety 'C4 H8 Ca O8, 2(H2 O)'
_chemical_formula_sum 'C4 H12 Ca O10'
_chemical_formula_weight 260.22
_chemical_name_common
;
Calcium (2<i>R</i>,3<i>R</i>)-tartrate tetrahydrate
;
_chemical_name_systematic
;
Poly[[diaqua[\m~4~-(2<i>R</i>,3<i>R</i>)-2,3-dihydroxybutanedioato]calcium(II)]
dihydrate]
;
_space_group_crystal_system orthorhombic
_space_group_IT_number 19
_space_group_name_Hall 'P 2ac 2ab'
_space_group_name_H-M_alt 'P 21 21 21'
_atom_sites_solution_hydrogens difmap
_atom_sites_solution_primary direct
_atom_sites_solution_secondary difmap
_audit_creation_method SHELXL-2014/7
_cell_angle_alpha 90
_cell_angle_beta 90
_cell_angle_gamma 90
_cell_formula_units_Z 4
_cell_length_a 9.1587(4)
_cell_length_b 9.5551(4)
_cell_length_c 10.5041(5)
_cell_measurement_reflns_used 9609
_cell_measurement_temperature 100(2)
_cell_measurement_theta_max 28.31
_cell_measurement_theta_min 4.81
_cell_volume 919.24(7)
_computing_cell_refinement
;
SAINT in APEX3 (Bruker, 2016)
;
_computing_data_collection
;
SAINT in APEX3 (Bruker, 2016)
;
_computing_data_reduction
;
SAINT in APEX3 (Bruker, 2016)
;
_computing_molecular_graphics
;
ORTEP-3 for Windows (Farrugia, 2012)
;
_computing_publication_material
;
XCIF in PLATON (Spek, 2020)
;
_computing_structure_refinement
;
SHELXL2018 (Sheldrick, 2015)
;
_computing_structure_solution
;
SHELXS2013 (Sheldrick, 2008)
;
_diffrn_ambient_temperature 100(2)
_diffrn_measured_fraction_theta_full 1.000
_diffrn_measured_fraction_theta_max 1.000
_diffrn_measurement_device_type 'Bruker D8 VENTURE'
_diffrn_measurement_method '\f and \w scans'
_diffrn_radiation_type MoK\a
_diffrn_radiation_wavelength 0.71073
_diffrn_reflns_av_R_equivalents 0.0298
_diffrn_reflns_av_unetI/netI 0.0158
_diffrn_reflns_limit_h_max 12
_diffrn_reflns_limit_h_min -12
_diffrn_reflns_limit_k_max 12
_diffrn_reflns_limit_k_min -12
_diffrn_reflns_limit_l_max 14
_diffrn_reflns_limit_l_min -14
_diffrn_reflns_number 47365
_diffrn_reflns_theta_full 25.000
_diffrn_reflns_theta_max 28.313
_diffrn_reflns_theta_min 2.882
_diffrn_source 'Mo microsource'
_exptl_absorpt_coefficient_mu 0.726
_exptl_absorpt_correction_T_max 0.937
_exptl_absorpt_correction_T_min 0.889
_exptl_absorpt_correction_type multi-scan
_exptl_absorpt_process_details
;
(SADABS; Bruker, 2016)
;
_exptl_crystal_colour colorless
_exptl_crystal_density_diffrn 1.880
_exptl_crystal_description prism
_exptl_crystal_F_000 544
_exptl_crystal_size_max 0.150
_exptl_crystal_size_mid 0.130
_exptl_crystal_size_min 0.090
_refine_diff_density_max 0.275
_refine_diff_density_min -0.249
_refine_ls_abs_structure_details
;
Flack <i>x</i> determined using 937 quotients [(I+)-(I-)]/[(I+)+(I-)]
(Parsons <i>et al.</i>,  2013)
;
_refine_ls_abs_structure_Flack 0.023(3)
_refine_ls_extinction_method none
_refine_ls_goodness_of_fit_ref 1.090
_refine_ls_hydrogen_treatment refall
_refine_ls_matrix_type full
_refine_ls_number_parameters 184
_refine_ls_number_reflns 2275
_refine_ls_number_restraints 0
_refine_ls_restrained_S_all 1.090
_refine_ls_R_factor_all 0.0138
_refine_ls_R_factor_gt 0.0137
_refine_ls_shift/su_max 0.001
_refine_ls_shift/su_mean 0.000
_refine_ls_structure_factor_coef Fsqd
_refine_ls_weighting_details 'w=1/[\s^2^(Fo^2^)+(0.0154P)^2^+0.1870P] where P=(Fo^2^+2Fc^2^)/3'
_refine_ls_weighting_scheme calc
_refine_ls_wR_factor_gt 0.0351
_refine_ls_wR_factor_ref 0.0352
_reflns_number_gt 2268
_reflns_number_total 2275
_reflns_threshold_expression 'I > 2\s(I)'
_cod_data_source_file dg3060.cif
_cod_data_source_block I
_cod_database_code 2312617
_shelx_space_group_comment
;
The symmetry employed for this shelxl refinement is uniquely defined
by the following loop, which should always be used as a source of
symmetry information in preference to the above space-group names.
They are only intended as comments.
;
_shelx_estimated_absorpt_t_min 0.889
_shelx_estimated_absorpt_t_max 0.938

loop_
_space_group_symop_operation_xyz
'x, y, z'
'-x+1/2, -y, z+1/2'
'-x, y+1/2, -z+1/2'
'x+1/2, -y+1/2, -z'

loop_
_atom_site_type_symbol
_atom_site_label
_atom_site_fract_x
_atom_site_fract_y
_atom_site_fract_z
_atom_site_U_iso_or_equiv
_atom_site_adp_type
_atom_site_calc_flag
_atom_site_occupancy
_atom_site_disorder_assembly
_atom_site_disorder_group
C C1 0.10736(12) 0.64913(12) 0.20067(11) 0.0077(2) Uani d 1 . .
O O11 0.05541(9) 0.53123(9) 0.16952(9) 0.01010(16) Uani d 1 . .
O O12 0.03571(9) 0.75923(9) 0.21440(8) 0.00979(16) Uani d 1 . .
C C2 0.27205(12) 0.65990(11) 0.22480(11) 0.0072(2) Uani d 1 . .
H H2 0.314(2) 0.7252(18) 0.1660(17) 0.013(4) Uiso d 1 . .
O O21 0.33762(9) 0.52561(9) 0.21224(8) 0.00901(16) Uani d 1 . .
H H21 0.414(2) 0.540(2) 0.171(2) 0.024(5) Uiso d 1 . .
C C3 0.29749(13) 0.72088(11) 0.35680(10) 0.0071(2) Uani d 1 . .
H H3 0.256(2) 0.815(2) 0.3574(17) 0.016(4) Uiso d 1 . .
O O31 0.22707(9) 0.63913(9) 0.45305(8) 0.00848(16) Uani d 1 . .
H H31 0.145(3) 0.677(2) 0.463(2) 0.035(6) Uiso d 1 . .
C C4 0.45907(12) 0.73722(12) 0.39115(11) 0.0074(2) Uani d 1 . .
O O41 0.48713(9) 0.73136(10) 0.50925(9) 0.01108(17) Uani d 1 . .
O O42 0.54987(9) 0.76187(9) 0.30555(8) 0.00938(16) Uani d 1 . .
Ca Ca1 0.18656(2) 0.31714(2) 0.17634(2) 0.00667(6) Uani d 1 . .
O O1W 0.22625(10) 0.33681(10) 0.41016(9) 0.01211(17) Uani d 1 . .
H H1W 0.141(3) 0.312(3) 0.435(2) 0.039(6) Uiso d 1 . .
H H2W 0.234(3) 0.420(3) 0.429(2) 0.033(6) Uiso d 1 . .
O O2W 0.18996(10) 0.06249(9) 0.16357(9) 0.01289(17) Uani d 1 . .
H H3W 0.266(3) 0.018(2) 0.153(2) 0.032(6) Uiso d 1 . .
H H4W 0.139(3) 0.021(2) 0.223(2) 0.029(5) Uiso d 1 . .
O O3W 0.42815(10) -0.08403(10) 0.07665(9) 0.01504(18) Uani d 1 . .
H H5W 0.500(3) -0.113(3) 0.129(3) 0.042(6) Uiso d 1 . .
H H6W 0.465(2) -0.058(2) 0.012(2) 0.022(5) Uiso d 1 . .
O O4W 0.57266(12) 0.57406(12) 0.06310(11) 0.0228(2) Uani d 1 . .
H H7W 0.594(3) 0.533(3) 0.003(3) 0.039(6) Uiso d 1 . .
H H8W 0.621(3) 0.647(3) 0.063(2) 0.034(6) Uiso d 1 . .

loop_
_atom_site_aniso_label
_atom_site_aniso_U_11
_atom_site_aniso_U_22
_atom_site_aniso_U_33
_atom_site_aniso_U_12
_atom_site_aniso_U_13
_atom_site_aniso_U_23
C1 0.0078(5) 0.0107(5) 0.0046(5) -0.0001(4) -0.0001(3) 0.0010(4)
O11 0.0083(4) 0.0089(3) 0.0131(4) -0.0008(3) -0.0017(3) -0.0009(3)
O12 0.0089(4) 0.0098(3) 0.0107(4) 0.0019(3) 0.0001(3) -0.0001(3)
C2 0.0066(5) 0.0074(5) 0.0076(5) 0.0006(4) -0.0003(4) -0.0005(4)
O21 0.0069(4) 0.0081(4) 0.0121(4) 0.0009(3) 0.0016(3) -0.0020(3)
C3 0.0068(5) 0.0074(5) 0.0070(4) 0.0000(4) 0.0001(4) 0.0002(3)
O31 0.0063(4) 0.0119(4) 0.0073(4) -0.0005(3) 0.0016(3) 0.0013(3)
C4 0.0068(5) 0.0058(4) 0.0095(5) -0.0004(4) -0.0005(4) -0.0008(4)
O41 0.0082(4) 0.0171(4) 0.0080(4) -0.0028(3) -0.0007(3) 0.0007(3)
O42 0.0076(4) 0.0114(3) 0.0092(4) -0.0010(3) 0.0013(3) 0.0000(3)
Ca1 0.00612(10) 0.00727(10) 0.00663(10) 0.00011(8) -0.00011(7) -0.00023(8)
O1W 0.0110(4) 0.0151(5) 0.0102(4) -0.0030(3) 0.0008(3) -0.0006(3)
O2W 0.0103(4) 0.0106(4) 0.0178(4) 0.0010(3) 0.0025(4) 0.0010(3)
O3W 0.0116(4) 0.0179(4) 0.0157(5) 0.0014(4) 0.0022(4) 0.0057(4)
O4W 0.0236(5) 0.0228(5) 0.0220(5) -0.0094(4) 0.0124(4) -0.0101(4)

loop_
_atom_type_symbol
_atom_type_description
_atom_type_scat_dispersion_real
_atom_type_scat_dispersion_imag
_atom_type_scat_source
C C 0.0033 0.0016 'International Tables Vol C Tables 4.2.6.8 and 6.1.1.4'
H H 0.0000 0.0000 'International Tables Vol C Tables 4.2.6.8 and 6.1.1.4'
O O 0.0106 0.0060 'International Tables Vol C Tables 4.2.6.8 and 6.1.1.4'
Ca Ca 0.2262 0.3064 'International Tables Vol C Tables 4.2.6.8 and 6.1.1.4'

loop_
_geom_angle_atom_site_label_1
_geom_angle_atom_site_label_2
_geom_angle_atom_site_label_3
_geom_angle_site_symmetry_1
_geom_angle_site_symmetry_3
_geom_angle
_geom_angle_publ_flag
O12 C1 O11 . . 125.61(10) ?
O12 C1 C2 . . 116.20(10) ?
O11 C1 C2 . . 118.18(10) ?
C1 O11 Ca1 . . 124.68(7) ?
C1 O12 Ca1 . 3 134.03(8) ?
O21 C2 C3 . . 111.42(9) ?
O21 C2 C1 . . 109.84(9) ?
C3 C2 C1 . . 109.08(9) ?
O21 C2 H2 . . 110.9(11) ?
C3 C2 H2 . . 106.0(10) ?
C1 C2 H2 . . 109.6(11) ?
C2 O21 Ca1 . . 120.55(6) ?
C2 O21 H21 . . 104.9(14) ?
Ca1 O21 H21 . . 121.7(15) ?
O31 C3 C2 . . 111.45(9) ?
O31 C3 C4 . . 108.95(9) ?
C2 C3 C4 . . 113.68(9) ?
O31 C3 H3 . . 108.8(11) ?
C2 C3 H3 . . 107.4(11) ?
C4 C3 H3 . . 106.3(11) ?
C3 O31 Ca1 . 2_565 115.29(6) ?
C3 O31 H31 . . 104.6(16) ?
Ca1 O31 H31 2_565 . 95.5(16) ?
O42 C4 O41 . . 125.35(11) ?
O42 C4 C3 . . 119.59(10) ?
O41 C4 C3 . . 114.95(10) ?
C4 O41 Ca1 . 2_565 125.89(7) ?
C4 O42 Ca1 . 3_655 129.37(8) ?
O11 Ca1 O12 . 3_545 77.52(3) ?
O11 Ca1 O41 . 2_564 79.05(3) ?
O12 Ca1 O41 3_545 2_564 75.20(3) ?
O11 Ca1 O2W . . 149.92(3) ?
O12 Ca1 O2W 3_545 . 78.88(3) ?
O41 Ca1 O2W 2_564 . 77.10(3) ?
O11 Ca1 O21 . . 65.82(3) ?
O12 Ca1 O21 3_545 . 126.25(3) ?
O41 Ca1 O21 2_564 . 129.72(3) ?
O2W Ca1 O21 . . 144.25(3) ?
O11 Ca1 O42 . 3_645 132.76(3) ?
O12 Ca1 O42 3_545 3_645 137.72(3) ?
O41 Ca1 O42 2_564 3_645 131.06(3) ?
O2W Ca1 O42 . 3_645 77.23(3) ?
O21 Ca1 O42 . 3_645 67.18(3) ?
O11 Ca1 O1W . . 92.21(3) ?
O12 Ca1 O1W 3_545 . 70.71(3) ?
O41 Ca1 O1W 2_564 . 145.89(3) ?
O2W Ca1 O1W . . 97.34(3) ?
O21 Ca1 O1W . . 72.84(3) ?
O42 Ca1 O1W 3_645 . 78.36(3) ?
O11 Ca1 O31 . 2_564 89.30(3) ?
O12 Ca1 O31 3_545 2_564 138.76(3) ?
O41 Ca1 O31 2_564 2_564 63.91(3) ?
O2W Ca1 O31 . 2_564 96.36(3) ?
O21 Ca1 O31 . 2_564 80.26(3) ?
O42 Ca1 O31 3_645 2_564 78.48(3) ?
O1W Ca1 O31 . 2_564 149.66(3) ?
O11 Ca1 H1W . . 88.3(5) ?
O12 Ca1 H1W 3_545 . 52.8(5) ?
O41 Ca1 H1W 2_564 . 128.0(5) ?
O2W Ca1 H1W . . 92.2(5) ?
O21 Ca1 H1W . . 87.0(5) ?
O42 Ca1 H1W 3_645 . 93.8(5) ?
O1W Ca1 H1W . . 17.9(5) ?
O31 Ca1 H1W 2_564 . 166.9(5) ?
Ca1 O1W H1W . . 98.7(16) ?
Ca1 O1W H2W . . 108.8(16) ?
H1W O1W H2W . . 106(2) ?
Ca1 O2W H3W . . 122.1(16) ?
Ca1 O2W H4W . . 114.1(15) ?
H3W O2W H4W . . 109(2) ?
H5W O3W H6W . . 108(2) ?
H7W O4W H8W . . 107(2) ?

loop_
_geom_bond_atom_site_label_1
_geom_bond_atom_site_label_2
_geom_bond_site_symmetry_2
_geom_bond_distance
_geom_bond_publ_flag
C1 O12 . 1.2483(15) ?
C1 O11 . 1.2659(14) ?
C1 C2 . 1.5330(15) ?
O11 Ca1 . 2.3733(8) ?
O12 Ca1 3 2.4015(9) ?
C2 O21 . 1.4229(13) ?
C2 C3 . 1.5220(15) ?
C2 H2 . 0.959(18) ?
O21 Ca1 . 2.4544(9) ?
O21 H21 . 0.83(2) ?
C3 O31 . 1.4312(13) ?
C3 C4 . 1.5313(16) ?
C3 H3 . 0.974(19) ?
O31 Ca1 2_565 2.5102(9) ?
O31 H31 . 0.84(3) ?
C4 O42 . 1.2472(14) ?
C4 O41 . 1.2681(14) ?
O41 Ca1 2_565 2.4137(9) ?
O42 Ca1 3_655 2.4784(9) ?
Ca1 O12 3_545 2.4016(9) ?
Ca1 O41 2_564 2.4136(9) ?
Ca1 O2W . 2.4371(9) ?
Ca1 O42 3_645 2.4784(9) ?
Ca1 O1W . 2.4900(9) ?
Ca1 O31 2_564 2.5102(9) ?
Ca1 H1W . 2.75(2) ?
O1W H1W . 0.86(3) ?
O1W H2W . 0.82(3) ?
O2W H3W . 0.82(2) ?
O2W H4W . 0.87(2) ?
O3W H5W . 0.90(3) ?
O3W H6W . 0.80(2) ?
O4W H7W . 0.77(3) ?
O4W H8W . 0.83(3) ?

loop_
_geom_hbond_atom_site_label_D
_geom_hbond_atom_site_label_H
_geom_hbond_atom_site_label_A
_geom_hbond_site_symmetry_A
_geom_hbond_distance_DH
_geom_hbond_distance_HA
_geom_hbond_distance_DA
_geom_hbond_angle_DHA
_geom_hbond_publ_flag
O31 H31 O41 4_466 0.84(3) 1.71(3) 2.5529(12) 174(2) yes
O21 H21 O4W . 0.83(2) 1.88(2) 2.7023(13) 174(2) yes
O1W H2W O31 . 0.82(3) 2.11(3) 2.9236(13) 170(2) yes
O2W H3W O3W . 0.82(2) 1.95(2) 2.7483(13) 164(2) yes
O2W H4W O11 3_545 0.87(2) 2.12(2) 2.8658(13) 144(2) yes
O3W H5W O42 1_545 0.90(3) 2.26(3) 3.0318(13) 144(2) yes
O3W H6W O11 4_555 0.80(2) 2.09(2) 2.8809(13) 168(2) yes
O4W H7W O2W 4_555 0.77(3) 2.16(3) 2.9199(14) 170(2) yes
O4W H8W O1W 3_655 0.83(3) 2.31(3) 3.1263(15) 171(2) yes

loop_
_geom_torsion_atom_site_label_1
_geom_torsion_atom_site_label_2
_geom_torsion_atom_site_label_3
_geom_torsion_atom_site_label_4
_geom_torsion_site_symmetry_1
_geom_torsion_site_symmetry_2
_geom_torsion_site_symmetry_3
_geom_torsion_site_symmetry_4
_geom_torsion
_geom_torsion_publ_flag
O12 C1 O11 Ca1 . . . . -169.66(9) ?
C2 C1 O11 Ca1 . . . . 9.98(14) ?
O11 C1 O12 Ca1 . . . 3 47.52(17) ?
C2 C1 O12 Ca1 . . . 3 -132.12(9) ?
O12 C1 C2 O21 . . . . 176.93(10) ?
O11 C1 C2 O21 . . . . -2.74(14) ?
O12 C1 C2 C3 . . . . 54.54(13) ?
O11 C1 C2 C3 . . . . -125.12(10) ?
C3 C2 O21 Ca1 . . . . 115.99(8) ?
C1 C2 O21 Ca1 . . . . -5.00(11) ?
O21 C2 C3 O31 . . . . -64.72(11) ?
C1 C2 C3 O31 . . . . 56.71(11) ?
O21 C2 C3 C4 . . . . 58.87(11) ?
C1 C2 C3 C4 . . . . -179.70(9) ?
C2 C3 O31 Ca1 . . . 2_565 163.52(7) ?
C4 C3 O31 Ca1 . . . 2_565 37.29(10) ?
O31 C3 C4 O42 . . . . 156.19(10) ?
C2 C3 C4 O42 . . . . 31.26(14) ?
O31 C3 C4 O41 . . . . -27.48(13) ?
C2 C3 C4 O41 . . . . -152.41(10) ?
O42 C4 O41 Ca1 . . . 2_565 -179.72(8) ?
C3 C4 O41 Ca1 . . . 2_565 4.20(14) ?
O41 C4 O42 Ca1 . . . 3_655 -2.40(18) ?
C3 C4 O42 Ca1 . . . 3_655 173.52(7) ?
